data_2311007
loop_
_publ_author_name
'Dornberger-Schiff, K.'
'Hahne, E.'

_publ_section_title
;
 Die Kristallstruktur des Bechtinit Pb2 (Cu Fe)21 S15
;
_journal_name_full 'Acta Crystallographica (1,1948-23,1967)'
_journal_page_first 646
_journal_page_last 651
_journal_volume 12
_journal_year 1959
_chemical_formula_sum 'Cu20 Fe1.32 Pb2 S15'
_space_group_IT_number 71
_symmetry_space_group_name_Hall '-I 2 2'
_symmetry_space_group_name_H-M 'I m m m'
_cell_angle_alpha 90
_cell_angle_beta 90
_cell_angle_gamma 90
_cell_formula_units_Z 2
_cell_length_a 3.86
_cell_length_b 14.67
_cell_length_c 22.8
_cell_volume 1291.077
_citation_journal_id_ASTM ACCRA9
_cod_data_source_file Dornberger-Schiff_ACCRA9_1959_600.cif
_cod_data_source_block Cu20Fe1.32Pb2S15
_cod_database_code 2311007

loop_
_symmetry_equiv_pos_as_xyz
x,y,z
-x,-y,z
x,-y,-z
-x,y,-z
-x,-y,-z
x,y,-z
-x,y,z
x,-y,z
x+1/2,y+1/2,z+1/2
-x+1/2,-y+1/2,z+1/2
x+1/2,-y+1/2,-z+1/2
-x+1/2,y+1/2,-z+1/2
-x+1/2,-y+1/2,-z+1/2
x+1/2,y+1/2,-z+1/2
-x+1/2,y+1/2,z+1/2
x+1/2,-y+1/2,z+1/2

loop_
_atom_site_label
_atom_site_type_symbol
_atom_site_fract_x
_atom_site_fract_y
_atom_site_fract_z
_atom_site_occupancy
_atom_site_U_iso_or_equiv
Cu7 Cu 0 0.617 0.667 0.5 0.0
S5 S 0 0.72 0.596 1 0.0
Cu3 Cu 0 0.864 0.567 1 0.0
Cu5 Cu 0 0.097 0.233 1 0.0
Pb1 Pb 0 0.147 0 1 0.0
Cu2 Cu 0.5 0 0.685 1 0.0
S3 S 0 0 0.617 1 0.0
Cu6 Cu 0 0.748 0.712 0.5 0.0
S4 S 0 0 0.15 1 0.0
Fe8 Fe 0 0.534 0.601 0.33 0.0
S6 S 0 0.36 0.222 1 0.0
Cu4 Cu 0 0.266 0.141 1 0.0
S2 S 0 0.375 0 1 0.0
S1 S 0 0.5 0.5 1 0.0
Cu1 Cu 0.5 0 0.564 1 0.0
